data_7113011
loop_
_publ_author_name
'Kitagawa, Hakuba'
'Ozawa, Yoshiki'
'Toriumi, Koshiro'

_publ_section_title
;
 Flexibility of cubane-like Cu4I4 framework: temperature dependence of
 molecular structure and luminescence thermochromism of [Cu4I4(PPh3)4] in
 two polymorphic crystalline states.
;
_journal_issue 34
_journal_name_full 'Chemical communications (Cambridge, England)'
_journal_page_first 6302
_journal_page_last 6304
_journal_paper_doi 10.1039/c0cc01434f
_journal_volume 46
_journal_year 2010
_chemical_formula_moiety '((C6 H5)3 P) Cu I)4'
_chemical_formula_sum 'C72 H60 Cu4 I4 P4'
_chemical_formula_weight 1810.84
_chemical_name_systematic tetrakis(triphenylphosphane-\m~3~-iodo-copper(I))
_space_group_IT_number 14
_symmetry_cell_setting monoclinic
_symmetry_Int_Tables_number 14
_symmetry_space_group_name_Hall '-P 2yn'
_symmetry_space_group_name_H-M 'P 1 21/n 1'
_atom_sites_solution_hydrogens geom
_atom_sites_solution_primary direct
_atom_sites_solution_secondary difmap
_audit_creation_method SHELXL-97
_cell_angle_alpha 90.00
_cell_angle_beta 98.9500(10)
_cell_angle_gamma 90.00
_cell_formula_units_Z 4
_cell_length_a 13.6362(8)
_cell_length_b 27.2233(15)
_cell_length_c 19.5261(11)
_cell_measurement_temperature 400(1)
_cell_volume 7160.3(7)
_computing_cell_refinement 'Rapid-Auto (Rigaku Co. Ltd., 2006)'
_computing_data_collection 'Rapid-Auto (Rigaku Co. Ltd., 2006)'
_computing_data_reduction 'RAPID-AUTO (Rigaku Co. Ltd., 2006), SORTAV (Blessing, 1995)'
_computing_structure_refinement 'SHELXL-97 (Sheldrick, 1997)'
_computing_structure_solution 'SHELXS-86 (Sheldrick, 1986)'
_diffrn_ambient_temperature 400(1)
_diffrn_detector_area_resol_mean 10
_diffrn_measured_fraction_theta_full 0.988
_diffrn_measured_fraction_theta_max 0.988
_diffrn_measurement_device_type 'Rigaku R-AXIS RAPID-F'
_diffrn_measurement_method '\w axis oscillation'
_diffrn_radiation_monochromator graphite
_diffrn_radiation_probe x-ray
_diffrn_radiation_type MoK\a
_diffrn_radiation_wavelength 0.71073
_diffrn_reflns_av_R_equivalents 0.0835
_diffrn_reflns_av_sigmaI/netI 0.0843
_diffrn_reflns_limit_h_max 19
_diffrn_reflns_limit_h_min -19
_diffrn_reflns_limit_k_max 38
_diffrn_reflns_limit_k_min -37
_diffrn_reflns_limit_l_max 27
_diffrn_reflns_limit_l_min -27
_diffrn_reflns_number 70075
_diffrn_reflns_theta_full 29.97
_diffrn_reflns_theta_max 29.97
_diffrn_reflns_theta_min 2.99
_diffrn_source 'normal focus sealed tube'
_diffrn_source_type 'Rigaku R-AXIS'
_exptl_absorpt_coefficient_mu 3.025
_exptl_absorpt_correction_T_max 0.8485
_exptl_absorpt_correction_T_min 0.7275
_exptl_absorpt_correction_type empirical
_exptl_absorpt_process_details 'ABSCOR (Higashi, Rigaku Co.Ltd., 1995)'
_exptl_crystal_colour colorless
_exptl_crystal_density_diffrn 1.680
_exptl_crystal_density_method 'not measured'
_exptl_crystal_description prism
_exptl_crystal_F_000 3520
_exptl_crystal_recrystallization_method chloroform/ether
_exptl_crystal_size_max 0.20
_exptl_crystal_size_mid 0.18
_exptl_crystal_size_min 0.10
_refine_diff_density_max 1.754
_refine_diff_density_min -1.821
_refine_diff_density_rms 0.162
_refine_ls_extinction_method none
_refine_ls_goodness_of_fit_ref 1.052
_refine_ls_hydrogen_treatment constr
_refine_ls_matrix_type full
_refine_ls_number_parameters 757
_refine_ls_number_reflns 20567
_refine_ls_number_restraints 0
_refine_ls_restrained_S_all 1.052
_refine_ls_R_factor_all 0.1996
_refine_ls_R_factor_gt 0.0751
_refine_ls_shift/su_max 0.003
_refine_ls_shift/su_mean 0.000
_refine_ls_structure_factor_coef Fsqd
_refine_ls_weighting_details 'calc w=1/[\s^2^(Fo^2^)+(0.1247P)^2^+6.2302P] where P=(Fo^2^+2Fc^2^)/3'
_refine_ls_weighting_scheme calc
_refine_ls_wR_factor_gt 0.1752
_refine_ls_wR_factor_ref 0.2796
_reflns_number_gt 7666
_reflns_number_total 20567
_reflns_threshold_expression >2sigma(I)
_cod_data_source_file c0cc01434f.txt
_cod_data_source_block cuipph_mono_400k
_cod_original_sg_symbol_H-M 'P 21/n'
_cod_database_code 7113011

loop_
_symmetry_equiv_pos_as_xyz
'x, y, z'
'-x+1/2, y+1/2, -z+1/2'
'-x, -y, -z'
'x-1/2, -y-1/2, z-1/2'

loop_
_atom_site_label
_atom_site_type_symbol
_atom_site_fract_x
_atom_site_fract_y
_atom_site_fract_z
_atom_site_U_iso_or_equiv
_atom_site_adp_type
_atom_site_occupancy
_atom_site_symmetry_multiplicity
_atom_site_calc_flag
_atom_site_refinement_flags
I4 I 0.47698(5) -0.19858(2) 0.34638(4) 0.0776(2) Uani 1 1 d .
I3 I 0.16983(5) -0.18998(3) 0.22520(4) 0.0876(2) Uani 1 1 d .
I2 I 0.42491(5) -0.13902(2) 0.13604(4) 0.0797(2) Uani 1 1 d .
I1 I 0.32186(5) -0.06342(2) 0.31661(4) 0.0804(2) Uani 1 1 d .
Cu1 Cu 0.36104(10) -0.20710(5) 0.22359(8) 0.0903(4) Uani 1 1 d .
Cu4 Cu 0.29414(11) -0.16037(5) 0.34122(8) 0.0950(4) Uani 1 1 d .
Cu2 Cu 0.47017(9) -0.11430(5) 0.27060(8) 0.0870(4) Uani 1 1 d .
Cu3 Cu 0.27116(10) -0.10954(5) 0.19505(8) 0.0927(4) Uani 1 1 d .
P1 P 0.39172(18) -0.28162(9) 0.18070(14) 0.0722(6) Uani 1 1 d .
P4 P 0.2433(2) -0.17562(11) 0.44428(17) 0.0862(8) Uani 1 1 d .
P2 P 0.61326(19) -0.07057(10) 0.28816(15) 0.0757(7) Uani 1 1 d .
P3 P 0.1704(2) -0.06457(10) 0.11606(15) 0.0815(7) Uani 1 1 d .
C10 C 0.2476(12) -0.4152(7) 0.2665(11) 0.136(6) Uani 1 1 d .
H10 H 0.2198 -0.4423 0.2852 0.163 Uiso 1 1 calc R
C58 C 0.0770(17) -0.3217(6) 0.4577(12) 0.166(8) Uani 1 1 d .
H58 H 0.0447 -0.3516 0.4595 0.199 Uiso 1 1 calc R
C9 C 0.2728(13) -0.4184(6) 0.2026(10) 0.143(6) Uani 1 1 d .
H9 H 0.2614 -0.4472 0.1769 0.171 Uiso 1 1 calc R
C57 C 0.1118(16) -0.2982(7) 0.5142(13) 0.171(8) Uani 1 1 d .
H57 H 0.1002 -0.3105 0.5567 0.206 Uiso 1 1 calc R
C11 C 0.2617(14) -0.3742(9) 0.3031(9) 0.159(7) Uani 1 1 d .
H11 H 0.2430 -0.3729 0.3468 0.191 Uiso 1 1 calc R
C59 C 0.088(3) -0.3025(8) 0.3985(13) 0.267(17) Uani 1 1 d .
H59 H 0.0599 -0.3183 0.3580 0.320 Uiso 1 1 calc R
C8 C 0.3157(11) -0.3783(4) 0.1760(8) 0.117(4) Uani 1 1 d .
H8 H 0.3335 -0.3805 0.1320 0.140 Uiso 1 1 calc R
C56 C 0.1674(13) -0.2540(6) 0.5124(9) 0.144(6) Uani 1 1 d .
H56 H 0.1931 -0.2386 0.5538 0.172 Uiso 1 1 calc R
C12 C 0.3048(10) -0.3321(6) 0.2769(7) 0.116(4) Uani 1 1 d .
H12 H 0.3136 -0.3032 0.3026 0.139 Uiso 1 1 calc R
C5 C 0.6612(10) -0.3494(7) 0.2355(13) 0.215(12) Uani 1 1 d .
H5 H 0.6847 -0.3801 0.2509 0.258 Uiso 1 1 calc R
C7 C 0.3329(7) -0.3352(4) 0.2125(6) 0.083(3) Uani 1 1 d .
C60 C 0.1412(19) -0.2587(7) 0.3927(10) 0.202(11) Uani 1 1 d .
H60 H 0.1477 -0.2464 0.3493 0.242 Uiso 1 1 calc R
C6 C 0.5608(10) -0.3414(5) 0.2201(10) 0.152(7) Uani 1 1 d .
H6 H 0.5171 -0.3670 0.2247 0.183 Uiso 1 1 calc R
C55 C 0.1834(9) -0.2341(4) 0.4520(6) 0.092(3) Uani 1 1 d .
C69 C 0.4770(17) -0.2138(11) 0.5928(16) 0.202(11) Uani 1 1 d .
H69 H 0.5092 -0.2424 0.6101 0.243 Uiso 1 1 calc R
C68 C 0.3950(11) -0.2168(7) 0.5383(10) 0.156(7) Uani 1 1 d .
H68 H 0.3753 -0.2469 0.5183 0.187 Uiso 1 1 calc R
C4 C 0.7275(10) -0.3123(6) 0.2286(10) 0.148(7) Uani 1 1 d .
H4 H 0.7956 -0.3178 0.2385 0.178 Uiso 1 1 calc R
C70 C 0.5079(19) -0.1708(16) 0.6193(15) 0.213(16) Uani 1 1 d .
H70 H 0.5622 -0.1693 0.6544 0.255 Uiso 1 1 calc R
C1 C 0.5240(7) -0.2960(3) 0.1979(6) 0.077(3) Uani 1 1 d .
C67 C 0.3452(9) -0.1745(5) 0.5156(6) 0.094(3) Uani 1 1 d .
C66 C 0.1384(13) -0.1275(5) 0.5382(10) 0.152(7) Uani 1 1 d .
H66 H 0.1776 -0.1451 0.5730 0.183 Uiso 1 1 calc R
C13 C 0.3534(8) -0.2850(4) 0.0877(5) 0.078(3) Uani 1 1 d .
C18 C 0.2560(10) -0.2777(6) 0.0617(8) 0.127(5) Uani 1 1 d .
H18 H 0.2114 -0.2712 0.0920 0.152 Uiso 1 1 calc R
C3 C 0.6928(9) -0.2691(5) 0.2076(9) 0.126(5) Uani 1 1 d .
H3 H 0.7369 -0.2437 0.2029 0.152 Uiso 1 1 calc R
C71 C 0.461(2) -0.1292(12) 0.5954(14) 0.213(12) Uani 1 1 d .
H71 H 0.4827 -0.0991 0.6144 0.255 Uiso 1 1 calc R
C65 C 0.0629(19) -0.0956(7) 0.5555(14) 0.217(13) Uani 1 1 d .
H65 H 0.0514 -0.0924 0.6010 0.260 Uiso 1 1 calc R
C17 C 0.2225(12) -0.2797(6) -0.0067(9) 0.141(6) Uani 1 1 d .
H17 H 0.1548 -0.2758 -0.0216 0.169 Uiso 1 1 calc R
C14 C 0.4152(11) -0.2922(7) 0.0418(7) 0.150(7) Uani 1 1 d .
H14 H 0.4826 -0.2965 0.0576 0.180 Uiso 1 1 calc R
C2 C 0.5917(8) -0.2605(4) 0.1923(7) 0.106(4) Uani 1 1 d .
H2 H 0.5696 -0.2293 0.1777 0.127 Uiso 1 1 calc R
C72 C 0.3807(15) -0.1313(7) 0.5429(9) 0.156(6) Uani 1 1 d .
H72 H 0.3503 -0.1023 0.5259 0.187 Uiso 1 1 calc R
C61 C 0.1538(9) -0.1327(4) 0.4702(7) 0.097(4) Uani 1 1 d .
C15 C 0.3809(18) -0.2936(9) -0.0288(10) 0.193(10) Uani 1 1 d .
H15 H 0.4256 -0.2989 -0.0594 0.231 Uiso 1 1 calc R
C16 C 0.2812(17) -0.2870(7) -0.0546(9) 0.152(7) Uani 1 1 d .
H16 H 0.2569 -0.2877 -0.1018 0.182 Uiso 1 1 calc R
C64 C 0.0065(16) -0.0692(7) 0.5013(16) 0.180(11) Uani 1 1 d .
H64 H -0.0447 -0.0490 0.5108 0.215 Uiso 1 1 calc R
C62 C 0.0993(10) -0.1044(5) 0.4205(9) 0.122(5) Uani 1 1 d .
H62 H 0.1113 -0.1063 0.3749 0.146 Uiso 1 1 calc R
C63 C 0.0254(12) -0.0726(7) 0.4370(13) 0.164(8) Uani 1 1 d .
H63 H -0.0109 -0.0537 0.4022 0.197 Uiso 1 1 calc R
C33 C 0.8741(10) -0.1450(5) 0.2844(9) 0.117(4) Uani 1 1 d .
H33 H 0.9279 -0.1556 0.3163 0.140 Uiso 1 1 calc R
C23 C 0.6569(18) -0.0672(9) 0.4972(9) 0.210(11) Uani 1 1 d .
H23 H 0.6386 -0.0870 0.5319 0.252 Uiso 1 1 calc R
C52 C -0.010(2) -0.1633(6) -0.0472(11) 0.176(10) Uani 1 1 d .
H52 H -0.0452 -0.1834 -0.0808 0.211 Uiso 1 1 calc R
C34 C 0.8696(11) -0.1557(5) 0.2164(10) 0.125(5) Uani 1 1 d .
H34 H 0.9216 -0.1729 0.2018 0.150 Uiso 1 1 calc R
C24 C 0.6239(15) -0.0783(7) 0.4293(7) 0.162(8) Uani 1 1 d .
H24 H 0.5782 -0.1036 0.4186 0.194 Uiso 1 1 calc R
C51 C -0.0610(15) -0.1347(7) -0.0054(11) 0.166(7) Uani 1 1 d .
H51 H -0.1299 -0.1362 -0.0098 0.199 Uiso 1 1 calc R
C53 C 0.0902(19) -0.1622(7) -0.0393(11) 0.185(11) Uani 1 1 d .
H53 H 0.1232 -0.1821 -0.0669 0.222 Uiso 1 1 calc R
C32 C 0.7990(8) -0.1186(4) 0.3065(7) 0.102(4) Uani 1 1 d .
H32 H 0.8037 -0.1107 0.3532 0.122 Uiso 1 1 calc R
C35 C 0.7892(9) -0.1415(5) 0.1681(8) 0.105(4) Uani 1 1 d .
H35 H 0.7863 -0.1490 0.1213 0.126 Uiso 1 1 calc R
C54 C 0.1447(14) -0.1316(6) 0.0097(8) 0.146(6) Uani 1 1 d .
H54 H 0.2136 -0.1313 0.0146 0.176 Uiso 1 1 calc R
C22 C 0.7164(16) -0.0274(8) 0.5149(9) 0.164(8) Uani 1 1 d .
H22 H 0.7333 -0.0181 0.5611 0.197 Uiso 1 1 calc R
C31 C 0.7170(8) -0.1038(3) 0.2612(5) 0.076(2) Uani 1 1 d .
C50 C -0.0074(11) -0.1043(5) 0.0423(8) 0.123(5) Uani 1 1 d .
H50 H -0.0410 -0.0846 0.0700 0.148 Uiso 1 1 calc R
C36 C 0.7135(8) -0.1160(4) 0.1917(6) 0.093(3) Uani 1 1 d .
H36 H 0.6584 -0.1066 0.1601 0.111 Uiso 1 1 calc R
C49 C 0.0965(9) -0.1018(4) 0.0508(6) 0.091(3) Uani 1 1 d .
C19 C 0.6562(7) -0.0535(4) 0.3778(6) 0.084(3) Uani 1 1 d .
C42 C 0.0379(9) -0.0476(5) 0.2050(8) 0.117(4) Uani 1 1 d .
H42 H 0.0548 -0.0794 0.2199 0.140 Uiso 1 1 calc R
C41 C -0.0299(11) -0.0216(6) 0.2362(9) 0.143(6) Uani 1 1 d .
H41 H -0.0597 -0.0361 0.2708 0.172 Uiso 1 1 calc R
C21 C 0.7497(13) -0.0022(6) 0.4652(10) 0.144(6) Uani 1 1 d .
H21 H 0.7931 0.0239 0.4768 0.173 Uiso 1 1 calc R
C20 C 0.7203(11) -0.0145(5) 0.3948(8) 0.122(4) Uani 1 1 d .
H20 H 0.7437 0.0035 0.3602 0.146 Uiso 1 1 calc R
C37 C 0.0813(7) -0.0274(4) 0.1518(6) 0.078(3) Uani 1 1 d .
C40 C -0.0532(10) 0.0257(5) 0.2159(8) 0.118(4) Uani 1 1 d .
H40 H -0.0976 0.0436 0.2375 0.142 Uiso 1 1 calc R
C25 C 0.6096(7) -0.0121(4) 0.2432(6) 0.078(3) Uani 1 1 d .
C43 C 0.2333(8) -0.0220(4) 0.0655(6) 0.084(3) Uani 1 1 d .
C38 C 0.0546(9) 0.0194(4) 0.1322(6) 0.092(3) Uani 1 1 d .
H38 H 0.0816 0.0337 0.0961 0.111 Uiso 1 1 calc R
C39 C -0.0111(10) 0.0463(5) 0.1642(8) 0.112(4) Uani 1 1 d .
H39 H -0.0266 0.0784 0.1503 0.135 Uiso 1 1 calc R
C30 C 0.5360(9) 0.0212(4) 0.2519(7) 0.108(4) Uani 1 1 d .
H30 H 0.4886 0.0120 0.2789 0.130 Uiso 1 1 calc R
C44 C 0.3259(9) -0.0072(4) 0.0905(7) 0.099(3) Uani 1 1 d .
H44 H 0.3569 -0.0191 0.1330 0.119 Uiso 1 1 calc R
C26 C 0.6753(9) 0.0032(5) 0.2015(7) 0.108(4) Uani 1 1 d .
H26 H 0.7251 -0.0182 0.1931 0.130 Uiso 1 1 calc R
C48 C 0.1897(10) -0.0048(5) 0.0000(6) 0.109(4) Uani 1 1 d .
H48 H 0.1267 -0.0157 -0.0192 0.131 Uiso 1 1 calc R
C45 C 0.3779(12) 0.0266(6) 0.0531(8) 0.131(5) Uani 1 1 d .
H45 H 0.4410 0.0374 0.0719 0.157 Uiso 1 1 calc R
C29 C 0.5290(11) 0.0684(5) 0.2218(9) 0.123(5) Uani 1 1 d .
H29 H 0.4787 0.0900 0.2289 0.148 Uiso 1 1 calc R
C27 C 0.6707(12) 0.0498(5) 0.1710(8) 0.125(5) Uani 1 1 d .
H27 H 0.7173 0.0588 0.1433 0.150 Uiso 1 1 calc R
C47 C 0.2389(13) 0.0277(6) -0.0361(7) 0.129(5) Uani 1 1 d .
H47 H 0.2079 0.0399 -0.0785 0.155 Uiso 1 1 calc R
C46 C 0.3343(14) 0.0425(6) -0.0098(8) 0.132(5) Uani 1 1 d .
H46 H 0.3685 0.0635 -0.0354 0.158 Uiso 1 1 calc R
C28 C 0.5994(11) 0.0814(5) 0.1817(8) 0.115(4) Uani 1 1 d .
H28 H 0.5975 0.1125 0.1617 0.137 Uiso 1 1 calc R

loop_
_atom_site_aniso_label
_atom_site_aniso_U_11
_atom_site_aniso_U_22
_atom_site_aniso_U_33
_atom_site_aniso_U_23
_atom_site_aniso_U_13
_atom_site_aniso_U_12
I4 0.0748(4) 0.0767(4) 0.0782(4) 0.0055(3) 0.0026(3) 0.0034(3)
I3 0.0666(4) 0.0832(4) 0.1097(6) -0.0036(4) 0.0037(4) -0.0038(3)
I2 0.0816(4) 0.0813(4) 0.0761(4) -0.0009(3) 0.0120(3) 0.0089(3)
I1 0.0856(4) 0.0667(4) 0.0907(5) -0.0052(3) 0.0193(4) 0.0017(3)
Cu1 0.0884(9) 0.0790(8) 0.1012(10) -0.0141(7) 0.0073(7) 0.0093(6)
Cu4 0.0962(9) 0.0940(9) 0.0982(10) 0.0073(8) 0.0264(8) -0.0005(7)
Cu2 0.0754(8) 0.0885(8) 0.0962(9) -0.0062(7) 0.0110(7) -0.0125(6)
Cu3 0.0859(9) 0.0962(9) 0.0931(10) 0.0106(7) 0.0052(7) 0.0201(7)
P1 0.0692(14) 0.0657(13) 0.0800(17) -0.0044(12) 0.0064(12) 0.0020(11)
P4 0.0874(18) 0.0778(16) 0.099(2) 0.0030(15) 0.0324(16) -0.0004(14)
P2 0.0702(14) 0.0756(15) 0.0807(17) 0.0025(13) 0.0101(13) -0.0072(12)
P3 0.0788(16) 0.0790(16) 0.0825(18) 0.0035(13) -0.0010(13) 0.0144(13)
C10 0.133(13) 0.123(12) 0.144(16) 0.023(11) 0.001(12) -0.037(10)
C58 0.23(2) 0.101(11) 0.18(2) 0.021(12) 0.070(18) -0.043(13)
C9 0.165(15) 0.108(11) 0.145(15) -0.003(10) -0.006(12) -0.041(10)
C57 0.20(2) 0.145(16) 0.18(2) 0.009(14) 0.073(17) -0.069(14)
C11 0.161(16) 0.23(2) 0.093(11) 0.038(13) 0.030(11) -0.023(15)
C59 0.49(5) 0.145(16) 0.18(2) -0.062(15) 0.12(3) -0.18(2)
C8 0.153(12) 0.077(7) 0.120(10) -0.014(7) 0.021(9) -0.040(8)
C56 0.176(15) 0.126(12) 0.131(13) 0.004(10) 0.031(12) -0.035(11)
C12 0.129(10) 0.121(10) 0.098(10) 0.001(8) 0.022(8) -0.031(9)
C5 0.068(9) 0.178(16) 0.38(3) 0.16(2) -0.016(13) 0.003(9)
C7 0.073(6) 0.093(7) 0.080(7) 0.000(6) 0.004(5) 0.000(5)
C60 0.35(3) 0.152(15) 0.130(15) -0.035(12) 0.111(18) -0.119(18)
C6 0.093(9) 0.098(9) 0.26(2) 0.065(11) -0.007(11) 0.003(7)
C55 0.114(8) 0.082(7) 0.091(8) 0.011(6) 0.046(7) -0.002(6)
C69 0.117(17) 0.24(3) 0.24(3) 0.05(2) -0.013(17) 0.043(17)
C68 0.098(10) 0.161(15) 0.197(19) 0.040(14) -0.010(11) 0.027(10)
C4 0.068(8) 0.152(13) 0.214(19) 0.066(13) -0.014(9) 0.008(8)
C70 0.115(17) 0.36(5) 0.15(2) -0.01(3) -0.008(14) -0.01(2)
C1 0.076(6) 0.062(5) 0.091(7) 0.001(5) 0.000(5) 0.002(5)
C67 0.096(8) 0.114(9) 0.078(7) -0.007(7) 0.026(6) -0.003(7)
C66 0.187(16) 0.107(10) 0.191(17) 0.040(10) 0.117(15) 0.045(10)
C13 0.080(6) 0.073(6) 0.082(7) -0.009(5) 0.014(5) 0.006(5)
C18 0.084(8) 0.184(15) 0.104(10) -0.024(10) -0.011(7) 0.030(9)
C3 0.078(8) 0.113(10) 0.189(16) 0.026(10) 0.024(9) 0.008(7)
C71 0.19(3) 0.26(3) 0.16(2) -0.06(2) -0.033(18) -0.03(2)
C65 0.29(3) 0.113(13) 0.30(3) 0.028(16) 0.21(3) 0.041(16)
C17 0.108(10) 0.177(15) 0.120(13) -0.027(11) -0.038(9) 0.037(10)
C14 0.101(10) 0.27(2) 0.078(9) -0.017(11) 0.005(7) 0.027(11)
C2 0.081(7) 0.073(6) 0.163(12) 0.017(7) 0.019(8) 0.013(6)
C72 0.172(17) 0.156(15) 0.124(14) -0.020(12) -0.027(12) -0.011(12)
C61 0.096(8) 0.079(7) 0.125(10) -0.004(7) 0.048(8) -0.001(6)
C15 0.19(2) 0.31(3) 0.092(13) -0.030(15) 0.039(13) 0.038(19)
C16 0.195(19) 0.164(15) 0.088(11) 0.002(10) -0.009(12) 0.052(14)
C64 0.161(17) 0.094(11) 0.31(3) -0.016(16) 0.12(2) 0.008(10)
C62 0.095(9) 0.122(10) 0.144(13) -0.008(10) 0.008(9) 0.020(8)
C63 0.099(11) 0.149(15) 0.24(2) -0.033(16) 0.007(13) 0.033(10)
C33 0.081(8) 0.119(10) 0.143(13) 0.011(10) -0.005(8) 0.007(7)
C23 0.28(3) 0.28(3) 0.075(11) -0.027(13) 0.019(13) -0.13(2)
C52 0.27(3) 0.093(11) 0.135(16) -0.023(10) -0.051(18) -0.014(15)
C34 0.090(9) 0.108(10) 0.182(17) -0.013(11) 0.035(11) -0.002(7)
C24 0.24(2) 0.171(15) 0.084(10) -0.020(10) 0.054(11) -0.104(14)
C51 0.145(15) 0.162(16) 0.169(18) -0.023(14) -0.042(13) -0.046(13)
C53 0.23(2) 0.141(15) 0.150(17) -0.060(13) -0.071(17) 0.062(16)
C32 0.072(7) 0.103(8) 0.127(10) 0.013(7) 0.004(7) 0.018(6)
C35 0.089(8) 0.110(9) 0.122(11) -0.019(8) 0.032(8) -0.010(7)
C54 0.155(14) 0.150(13) 0.119(12) -0.035(11) -0.025(10) 0.052(11)
C22 0.21(2) 0.182(18) 0.094(12) -0.059(12) 0.015(12) -0.060(16)
C31 0.084(6) 0.069(5) 0.076(7) 0.005(5) 0.014(5) -0.004(5)
C50 0.116(10) 0.104(9) 0.142(13) -0.022(9) -0.007(9) -0.014(8)
C36 0.076(6) 0.103(8) 0.100(9) 0.005(7) 0.017(6) 0.008(6)
C49 0.101(8) 0.070(6) 0.092(8) 0.001(5) -0.019(6) 0.011(6)
C19 0.071(6) 0.082(6) 0.096(8) -0.010(6) 0.002(5) -0.014(5)
C42 0.095(8) 0.111(9) 0.150(13) 0.029(9) 0.037(9) 0.026(7)
C41 0.125(11) 0.144(13) 0.177(16) 0.049(12) 0.077(11) 0.033(10)
C21 0.155(14) 0.113(11) 0.147(15) -0.040(11) -0.032(12) -0.012(10)
C20 0.153(12) 0.090(8) 0.112(11) -0.005(7) -0.010(9) -0.022(8)
C37 0.069(6) 0.073(6) 0.086(7) 0.004(5) -0.004(5) 0.010(5)
C40 0.112(10) 0.114(10) 0.133(12) -0.015(9) 0.031(9) 0.021(8)
C25 0.070(6) 0.076(6) 0.089(7) -0.002(5) 0.009(5) -0.009(5)
C43 0.082(7) 0.081(6) 0.087(7) -0.004(5) 0.010(6) 0.008(5)
C38 0.108(8) 0.074(6) 0.098(8) 0.002(6) 0.022(7) 0.016(6)
C39 0.119(10) 0.089(8) 0.128(11) -0.004(8) 0.015(9) 0.017(7)
C30 0.093(8) 0.096(8) 0.135(11) 0.008(8) 0.018(8) 0.005(7)
C44 0.105(9) 0.094(8) 0.094(8) 0.003(6) 0.004(7) 0.000(7)
C26 0.109(9) 0.097(8) 0.122(10) 0.019(7) 0.030(8) 0.007(7)
C48 0.114(9) 0.131(10) 0.079(8) 0.007(7) 0.005(7) -0.006(8)
C45 0.149(13) 0.127(11) 0.111(12) -0.010(9) 0.004(10) -0.031(10)
C29 0.115(10) 0.088(8) 0.162(14) 0.015(9) 0.008(10) 0.015(7)
C27 0.133(12) 0.105(10) 0.137(13) 0.044(9) 0.026(10) -0.010(9)
C47 0.139(12) 0.166(14) 0.084(9) 0.029(9) 0.018(9) 0.018(11)
C46 0.167(15) 0.125(11) 0.106(12) 0.024(9) 0.032(11) -0.024(11)
C28 0.107(9) 0.094(8) 0.135(12) 0.028(8) -0.005(9) -0.009(8)

loop_
_atom_type_symbol
_atom_type_description
_atom_type_scat_dispersion_real
_atom_type_scat_dispersion_imag
_atom_type_scat_source
C C 0.0021 0.0016 'International Tables Vol C Tables 4.2.6.8 and 6.1.1.4'
H H 0.0000 0.0000 'International Tables Vol C Tables 4.2.6.8 and 6.1.1.4'
Cu Cu 0.2614 1.2674 'International Tables Vol C Tables 4.2.6.8 and 6.1.1.4'
I I -0.7268 1.8135 'International Tables Vol C Tables 4.2.6.8 and 6.1.1.4'
P P 0.0905 0.0944 'International Tables Vol C Tables 4.2.6.8 and 6.1.1.4'

loop_
_geom_angle_atom_site_label_1
_geom_angle_atom_site_label_2
_geom_angle_atom_site_label_3
_geom_angle
Cu1 I4 Cu4 65.40(5)
Cu1 I4 Cu2 67.65(4)
Cu4 I4 Cu2 72.59(4)
Cu1 I4 I1 74.87(3)
Cu4 I4 I1 38.65(3)
Cu2 I4 I1 38.76(3)
Cu1 I4 I2 36.96(3)
Cu4 I4 I2 78.88(4)
Cu2 I4 I2 35.91(3)
I1 I4 I2 62.895(16)
Cu1 I4 I3 32.48(3)
Cu4 I4 I3 34.48(4)
Cu2 I4 I3 73.70(3)
I1 I4 I3 58.478(16)
I2 I4 I3 58.860(16)
Cu1 I3 Cu3 66.62(4)
Cu1 I3 Cu4 65.01(5)
Cu3 I3 Cu4 70.68(5)
Cu1 I3 I1 74.48(3)
Cu3 I3 I1 37.36(3)
Cu4 I3 I1 38.39(3)
Cu1 I3 I2 37.18(3)
Cu3 I3 I2 35.61(3)
Cu4 I3 I2 78.83(3)
I1 I3 I2 62.828(16)
Cu1 I3 I4 32.69(3)
Cu3 I3 I4 71.94(3)
Cu4 I3 I4 33.87(3)
I1 I3 I4 57.880(15)
I2 I3 I4 59.251(15)
Cu3 I2 Cu2 65.11(4)
Cu3 I2 Cu1 65.70(4)
Cu2 I2 Cu1 66.95(4)
Cu3 I2 I3 36.14(3)
Cu2 I2 I3 76.42(3)
Cu1 I2 I3 35.63(3)
Cu3 I2 I4 74.30(3)
Cu2 I2 I4 36.44(3)
Cu1 I2 I4 35.65(3)
I3 I2 I4 61.889(17)
Cu3 I2 I1 32.92(3)
Cu2 I2 I1 33.99(3)
Cu1 I2 I1 69.71(3)
I3 I2 I1 57.657(15)
I4 I2 I1 57.130(15)
Cu3 I1 Cu2 64.59(4)
Cu3 I1 Cu4 71.21(5)
Cu2 I1 Cu4 72.23(4)
Cu3 I1 I4 76.65(3)
Cu2 I1 I4 38.88(3)
Cu4 I1 I4 38.14(3)
Cu3 I1 I3 37.75(3)
Cu2 I1 I3 77.77(3)
Cu4 I1 I3 38.59(4)
I4 I1 I3 63.642(17)
Cu3 I1 I2 32.77(3)
Cu2 I1 I2 33.60(3)
Cu4 I1 I2 76.30(3)
I4 I1 I2 59.976(15)
I3 I1 I2 59.515(16)
P1 Cu1 I3 113.65(9)
P1 Cu1 I4 107.04(9)
I3 Cu1 I4 114.83(6)
P1 Cu1 I2 106.25(9)
I3 Cu1 I2 107.19(5)
I4 Cu1 I2 107.40(5)
P1 Cu1 Cu4 142.03(10)
I3 Cu1 Cu4 58.79(4)
I4 Cu1 Cu4 57.63(4)
I2 Cu1 Cu4 111.47(5)
P1 Cu1 Cu3 146.77(10)
I3 Cu1 Cu3 57.49(4)
I4 Cu1 Cu3 105.24(5)
I2 Cu1 Cu3 55.76(4)
Cu4 Cu1 Cu3 65.17(5)
P1 Cu1 Cu2 139.26(9)
I3 Cu1 Cu2 106.84(5)
I4 Cu1 Cu2 57.05(4)
I2 Cu1 Cu2 55.51(4)
Cu4 Cu1 Cu2 65.79(5)
Cu3 Cu1 Cu2 58.02(5)
P4 Cu4 I4 107.79(10)
P4 Cu4 I1 113.88(9)
I4 Cu4 I1 103.21(5)
P4 Cu4 I3 116.52(10)
I4 Cu4 I3 111.66(6)
I1 Cu4 I3 103.02(5)
P4 Cu4 Cu1 143.29(10)
I4 Cu4 Cu1 56.96(4)
I1 Cu4 Cu1 102.51(5)
I3 Cu4 Cu1 56.20(4)
P4 Cu4 Cu3 152.37(10)
I4 Cu4 Cu3 99.51(5)
I1 Cu4 Cu3 53.80(4)
I3 Cu4 Cu3 54.23(4)
Cu1 Cu4 Cu3 58.14(5)
P4 Cu4 Cu2 143.79(11)
I4 Cu4 Cu2 54.21(4)
I1 Cu4 Cu2 53.85(4)
I3 Cu4 Cu2 99.69(5)
Cu1 Cu4 Cu2 58.72(4)
Cu3 Cu4 Cu2 54.02(4)
P2 Cu2 I2 109.92(9)
P2 Cu2 I1 110.48(9)
I2 Cu2 I1 112.41(5)
P2 Cu2 I4 113.86(9)
I2 Cu2 I4 107.65(5)
I1 Cu2 I4 102.36(5)
P2 Cu2 Cu3 140.69(9)
I2 Cu2 Cu3 57.09(4)
I1 Cu2 Cu3 57.07(4)
I4 Cu2 Cu3 105.40(5)
P2 Cu2 Cu1 149.60(9)
I2 Cu2 Cu1 57.54(4)
I1 Cu2 Cu1 99.85(5)
I4 Cu2 Cu1 55.30(4)
Cu3 Cu2 Cu1 59.94(5)
P2 Cu2 Cu4 145.65(9)
I2 Cu2 Cu4 104.43(5)
I1 Cu2 Cu4 53.92(4)
I4 Cu2 Cu4 53.20(4)
Cu3 Cu2 Cu4 61.91(5)
Cu1 Cu2 Cu4 55.49(4)
P3 Cu3 I2 107.66(10)
P3 Cu3 I1 113.36(9)
I2 Cu3 I1 114.32(6)
P3 Cu3 I3 108.09(10)
I2 Cu3 I3 108.25(5)
I1 Cu3 I3 104.89(5)
P3 Cu3 Cu2 142.89(10)
I2 Cu3 Cu2 57.80(4)
I1 Cu3 Cu2 58.34(4)
I3 Cu3 Cu2 108.94(5)
P3 Cu3 Cu1 144.06(10)
I2 Cu3 Cu1 58.54(4)
I1 Cu3 Cu1 102.29(5)
I3 Cu3 Cu1 55.90(4)
Cu2 Cu3 Cu1 62.05(5)
P3 Cu3 Cu4 145.33(10)
I2 Cu3 Cu4 106.60(5)
I1 Cu3 Cu4 54.99(4)
I3 Cu3 Cu4 55.09(4)
Cu2 Cu3 Cu4 64.07(5)
Cu1 Cu3 Cu4 56.69(5)
C13 P1 C7 103.2(5)
C13 P1 C1 107.2(5)
C7 P1 C1 103.9(5)
C13 P1 Cu1 112.0(3)
C7 P1 Cu1 118.5(4)
C1 P1 Cu1 111.0(3)
C55 P4 C67 104.7(6)
C55 P4 C61 102.2(5)
C67 P4 C61 104.1(6)
C55 P4 Cu4 116.1(4)
C67 P4 Cu4 112.1(4)
C61 P4 Cu4 116.1(4)
C25 P2 C19 102.8(5)
C25 P2 C31 105.0(5)
C19 P2 C31 104.8(5)
C25 P2 Cu2 115.4(3)
C19 P2 Cu2 114.9(3)
C31 P2 Cu2 112.6(3)
C37 P3 C49 104.6(5)
C37 P3 C43 104.7(5)
C49 P3 C43 103.5(6)
C37 P3 Cu3 114.5(4)
C49 P3 Cu3 112.9(3)
C43 P3 Cu3 115.3(4)
C11 C10 C9 121.2(17)
C57 C58 C59 118.7(18)
C10 C9 C8 118.9(15)
C58 C57 C56 121.2(19)
C10 C11 C12 121.4(16)
C58 C59 C60 123(2)
C7 C8 C9 121.9(14)
C55 C56 C57 121.5(17)
C7 C12 C11 118.0(14)
C6 C5 C4 120.8(15)
C12 C7 C8 118.6(12)
C12 C7 P1 117.6(9)
C8 C7 P1 123.8(9)
C55 C60 C59 119.8(17)
C5 C6 C1 120.8(13)
C56 C55 C60 115.7(12)
C56 C55 P4 124.4(11)
C60 C55 P4 119.6(10)
C70 C69 C68 121(3)
C67 C68 C69 119(2)
C3 C4 C5 118.5(13)
C69 C70 C71 120(3)
C2 C1 C6 116.5(10)
C2 C1 P1 120.0(7)
C6 C1 P1 123.4(9)
C72 C67 C68 118.3(15)
C72 C67 P4 120.3(12)
C68 C67 P4 121.1(12)
C61 C66 C65 120.8(18)
C14 C13 C18 116.9(12)
C14 C13 P1 124.4(10)
C18 C13 P1 118.6(9)
C17 C18 C13 121.8(14)
C4 C3 C2 121.3(13)
C70 C71 C72 120(3)
C64 C65 C66 118(2)
C16 C17 C18 123.6(15)
C13 C14 C15 121.3(15)
C1 C2 C3 122.0(11)
C67 C72 C71 122(2)
C62 C61 C66 118.6(13)
C62 C61 P4 118.7(11)
C66 C61 P4 122.7(12)
C14 C15 C16 121.3(17)
C17 C16 C15 115.1(16)
C63 C64 C65 121.0(19)
C61 C62 C63 121.0(17)
C64 C63 C62 121(2)
C34 C33 C32 119.9(14)
C22 C23 C24 121.0(18)
C53 C52 C51 120.6(19)
C33 C34 C35 121.3(14)
C19 C24 C23 121.2(15)
C50 C51 C52 118.4(19)
C52 C53 C54 121(2)
C31 C32 C33 121.6(14)
C36 C35 C34 117.8(13)
C49 C54 C53 120.0(18)
C21 C22 C23 118.8(16)
C32 C31 C36 117.3(10)
C32 C31 P2 123.4(9)
C36 C31 P2 119.2(8)
C51 C50 C49 122.1(16)
C35 C36 C31 122.1(12)
C54 C49 C50 117.9(13)
C54 C49 P3 118.5(11)
C50 C49 P3 123.5(10)
C24 C19 C20 118.4(12)
C24 C19 P2 120.0(9)
C20 C19 P2 121.6(10)
C41 C42 C37 121.4(12)
C40 C41 C42 119.7(13)
C22 C21 C20 120.9(15)
C19 C20 C21 119.3(14)
C38 C37 C42 117.0(10)
C38 C37 P3 125.7(9)
C42 C37 P3 117.3(8)
C39 C40 C41 119.8(13)
C26 C25 C30 115.3(11)
C26 C25 P2 125.8(9)
C30 C25 P2 118.8(8)
C44 C43 C48 118.1(11)
C44 C43 P3 119.3(9)
C48 C43 P3 122.5(9)
C37 C38 C39 122.3(12)
C40 C39 C38 119.7(12)
C25 C30 C29 123.4(12)
C43 C44 C45 121.4(13)
C25 C26 C27 122.8(13)
C47 C48 C43 120.8(13)
C46 C45 C44 119.3(14)
C28 C29 C30 117.6(13)
C28 C27 C26 120.2(13)
C48 C47 C46 120.4(14)
C45 C46 C47 119.9(14)
C27 C28 C29 120.7(13)

loop_
_geom_bond_atom_site_label_1
_geom_bond_atom_site_label_2
_geom_bond_distance
I4 Cu1 2.6688(16)
I4 Cu4 2.6890(15)
I4 Cu2 2.7239(15)
I4 I1 4.2389(9)
I4 I2 4.3697(10)
I4 I3 4.4847(10)
I3 Cu1 2.6538(15)
I3 Cu3 2.7025(16)
I3 Cu4 2.7315(18)
I3 I1 4.2665(10)
I3 I2 4.3518(10)
I2 Cu3 2.6681(15)
I2 Cu2 2.6893(16)
I2 Cu1 2.7529(16)
I2 I1 4.4926(10)
I1 Cu3 2.6791(17)
I1 Cu2 2.7169(15)
I1 Cu4 2.7195(16)
Cu1 P1 2.259(3)
Cu1 Cu4 2.895(2)
Cu1 Cu3 2.9416(19)
Cu1 Cu2 3.0024(19)
Cu4 P4 2.266(3)
Cu4 Cu3 3.143(2)
Cu4 Cu2 3.2042(18)
Cu2 P2 2.266(3)
Cu2 Cu3 2.8830(19)
Cu3 P3 2.260(3)
P1 C13 1.812(11)
P1 C7 1.819(11)
P1 C1 1.825(10)
P4 C55 1.806(11)
P4 C67 1.807(13)
P4 C61 1.819(11)
P2 C25 1.814(11)
P2 C19 1.817(12)
P2 C31 1.824(10)
P3 C37 1.803(10)
P3 C49 1.808(11)
P3 C43 1.822(11)
C10 C11 1.32(2)
C10 C9 1.35(2)
C58 C57 1.30(3)
C58 C59 1.30(3)
C9 C8 1.377(19)
C57 C56 1.43(2)
C11 C12 1.42(2)
C59 C60 1.41(2)
C8 C7 1.375(15)
C56 C55 1.348(18)
C12 C7 1.373(16)
C5 C6 1.372(17)
C5 C4 1.38(2)
C60 C55 1.38(2)
C6 C1 1.380(15)
C69 C70 1.32(4)
C69 C68 1.42(3)
C68 C67 1.375(19)
C4 C3 1.310(18)
C70 C71 1.35(4)
C1 C2 1.353(14)
C67 C72 1.35(2)
C66 C61 1.38(2)
C66 C65 1.43(2)
C13 C14 1.337(16)
C13 C18 1.360(15)
C18 C17 1.343(19)
C3 C2 1.385(15)
C71 C72 1.38(3)
C65 C64 1.40(3)
C17 C16 1.34(2)
C14 C15 1.39(2)
C61 C62 1.363(18)
C15 C16 1.39(3)
C64 C63 1.32(3)
C62 C63 1.40(2)
C33 C34 1.35(2)
C33 C32 1.374(18)
C23 C22 1.37(2)
C23 C24 1.37(2)
C52 C53 1.35(3)
C52 C51 1.39(3)
C34 C35 1.386(19)
C24 C19 1.341(17)
C51 C50 1.37(2)
C53 C54 1.39(2)
C32 C31 1.373(15)
C35 C36 1.383(15)
C54 C49 1.379(18)
C22 C21 1.32(2)
C31 C36 1.392(15)
C50 C49 1.402(17)
C19 C20 1.384(15)
C42 C41 1.379(18)
C42 C37 1.387(16)
C41 C40 1.369(18)
C21 C20 1.41(2)
C37 C38 1.362(14)
C40 C39 1.359(18)
C25 C26 1.367(14)
C25 C30 1.382(15)
C43 C44 1.343(15)
C43 C48 1.404(16)
C38 C39 1.379(16)
C30 C29 1.411(17)
C44 C45 1.427(18)
C26 C27 1.397(17)
C48 C47 1.369(18)
C45 C46 1.351(19)
C29 C28 1.377(19)
C27 C28 1.339(19)
C47 C46 1.38(2)
